data_4129991
loop_
_publ_author_name
'Hu, Pan'
'Lee, Sangsu'
'Herng, Tun Seng'
'Aratani, Naoki'
'Gon\,calves, Th\'eo P'
'Qi, Qingbiao'
'Shi, Xueliang'
'Yamada, Hiroko'
'Huang, Kuo-Wei'
'Ding, Jun'
'Kim, Dongho'
'Wu, Jishan'

_publ_section_title
;
 Toward Tetraradicaloid: The Effect of Fusion Mode on Radical Character
 and Chemical Reactivity.
;
_journal_issue 3
_journal_name_full 'Journal of the American Chemical Society'
_journal_page_first 1065
_journal_page_last 1077
_journal_paper_doi 10.1021/jacs.5b12532
_journal_volume 138
_journal_year 2016
_chemical_formula_moiety 'C106 H110 O6, 2(C H Cl3)'
_chemical_formula_sum 'C108 H112 Cl6 O6'
_chemical_formula_weight 1718.67
_space_group_crystal_system triclinic
_space_group_IT_number 2
_space_group_name_Hall '-P 1'
_space_group_name_H-M_alt 'P -1'
_atom_sites_solution_hydrogens geom
_audit_creation_method SHELXL-2014/7
_cell_angle_alpha 88.0843(9)
_cell_angle_beta 73.1877(9)
_cell_angle_gamma 70.5165(9)
_cell_formula_units_Z 2
_cell_length_a 15.7254(8)
_cell_length_b 16.3000(8)
_cell_length_c 19.7644(10)
_cell_measurement_reflns_used 9013
_cell_measurement_temperature 90
_cell_measurement_theta_max 30.52
_cell_measurement_theta_min 2.26
_cell_volume 4560.7(4)
_computing_cell_refinement 'APEX2 (Bruker AXS, 2006)'
_computing_data_collection 'APEX2 (Bruker AXS, 2006)'
_computing_data_reduction 'SAINT (Bruker AXS, 2004)'
_computing_molecular_graphics 'XSHEL (Bruker AXS,2002)'
_computing_publication_material 'XCIF (Bruker AXS, 2001)'
_computing_structure_refinement 'SHELXL-97 (Sheldrick, 1997)'
_computing_structure_solution 'SHELXS-97 (Sheldrick, 1997)'
_diffrn_ambient_temperature 90
_diffrn_detector_area_resol_mean 8.333
_diffrn_measured_fraction_theta_full 0.989
_diffrn_measured_fraction_theta_max 0.989
_diffrn_measurement_device_type 'Bruker APEXII CCD area detector'
_diffrn_measurement_method 'phi and omega scans'
_diffrn_radiation_monochromator graphite
_diffrn_radiation_source 'fine-focus sealed tube'
_diffrn_radiation_type MoK\a
_diffrn_radiation_wavelength 0.71073
_diffrn_reflns_av_R_equivalents 0.0206
_diffrn_reflns_av_unetI/netI 0.0428
_diffrn_reflns_Laue_measured_fraction_full 0.989
_diffrn_reflns_Laue_measured_fraction_max 0.989
_diffrn_reflns_limit_h_max 20
_diffrn_reflns_limit_h_min -19
_diffrn_reflns_limit_k_max 17
_diffrn_reflns_limit_k_min -20
_diffrn_reflns_limit_l_max 25
_diffrn_reflns_limit_l_min -24
_diffrn_reflns_number 28551
_diffrn_reflns_point_group_measured_fraction_full 0.989
_diffrn_reflns_point_group_measured_fraction_max 0.989
_diffrn_reflns_theta_full 25.242
_diffrn_reflns_theta_max 27.000
_diffrn_reflns_theta_min 1.079
_exptl_absorpt_coefficient_mu 0.244
_exptl_absorpt_correction_T_max 0.976
_exptl_absorpt_correction_T_min 0.893
_exptl_absorpt_correction_type multi-scan
_exptl_absorpt_process_details
;
SADABS Sheldrick 1996
;
_exptl_crystal_colour red
_exptl_crystal_density_diffrn 1.252
_exptl_crystal_description prism
_exptl_crystal_F_000 1820
_exptl_crystal_size_max 0.300
_exptl_crystal_size_mid 0.200
_exptl_crystal_size_min 0.100
_refine_diff_density_max 1.371
_refine_diff_density_min -1.073
_refine_diff_density_rms 0.087
_refine_ls_extinction_method none
_refine_ls_goodness_of_fit_ref 1.024
_refine_ls_hydrogen_treatment constr
_refine_ls_matrix_type full
_refine_ls_number_parameters 1153
_refine_ls_number_reflns 19691
_refine_ls_number_restraints 6
_refine_ls_restrained_S_all 1.024
_refine_ls_R_factor_all 0.0871
_refine_ls_R_factor_gt 0.0640
_refine_ls_shift/su_max 0.000
_refine_ls_shift/su_mean 0.000
_refine_ls_structure_factor_coef Fsqd
_refine_ls_weighting_details 'w=1/[\s^2^(Fo^2^)+(0.1119P)^2^+2.9853P] where P=(Fo^2^+2Fc^2^)/3'
_refine_ls_weighting_scheme calc
_refine_ls_wR_factor_gt 0.1703
_refine_ls_wR_factor_ref 0.1934
_reflns_Friedel_coverage 0.000
_reflns_number_gt 14473
_reflns_number_total 19691
_reflns_threshold_expression 'I > 2\s(I)'
_cod_data_source_file ja5b12532_si_003.cif
_cod_data_source_block 50303JW_0m
_cod_database_code 4129991
_shelx_shelxl_version_number 2014/7
_shelx_space_group_comment
;
The symmetry employed for this shelxl refinement is uniquely defined
by the following loop, which should always be used as a source of
symmetry information in preference to the above space-group names.
They are only intended as comments.
;
_shelx_estimated_absorpt_t_min 0.930
_shelx_estimated_absorpt_t_max 0.976

loop_
_space_group_symop_operation_xyz
'x, y, z'
'-x, -y, -z'

loop_
_atom_site_label
_atom_site_type_symbol
_atom_site_fract_x
_atom_site_fract_y
_atom_site_fract_z
_atom_site_U_iso_or_equiv
_atom_site_adp_type
_atom_site_occupancy
_atom_site_site_symmetry_order
_atom_site_calc_flag
_atom_site_refinement_flags_posn
_atom_site_refinement_flags_adp
_atom_site_refinement_flags_occupancy
_atom_site_disorder_assembly
_atom_site_disorder_group
C1 C 0.30589(14) 0.13992(13) 0.51025(10) 0.0113(4) Uani 1 1 d . . . . .
C2 C 0.33102(14) 0.16963(13) 0.44154(10) 0.0118(4) Uani 1 1 d . . . . .
C3 C 0.26359(14) 0.23774(13) 0.41910(11) 0.0138(4) Uani 1 1 d . . . . .
H3 H 0.2002 0.2581 0.4488 0.017 Uiso 1 1 calc R U . . .
C4 C 0.28587(14) 0.27596(13) 0.35585(11) 0.0133(4) Uani 1 1 d . . . . .
C5 C 0.21838(15) 0.34679(14) 0.33050(11) 0.0150(4) Uani 1 1 d . . . . .
C6 C 0.11807(16) 0.37674(15) 0.36240(12) 0.0206(5) Uani 1 1 d . . . . .
C7 C 0.05915(16) 0.44588(16) 0.33622(13) 0.0238(5) Uani 1 1 d . . . . .
H7 H -0.0072 0.4645 0.3577 0.029 Uiso 1 1 calc R U . . .
C8 C 0.09653(16) 0.48735(15) 0.27944(13) 0.0228(5) Uani 1 1 d . . . . .
H8 H 0.0556 0.5357 0.2632 0.027 Uiso 1 1 calc R U . . .
C9 C 0.19252(16) 0.46001(14) 0.24549(12) 0.0175(4) Uani 1 1 d . . . . .
C10 C 0.22759(17) 0.50538(14) 0.18287(12) 0.0207(5) Uani 1 1 d . . . . .
C11 C 0.32852(17) 0.47534(15) 0.14906(12) 0.0214(5) Uani 1 1 d . . . . .
H11 H 0.3541 0.5043 0.1100 0.026 Uiso 1 1 calc R U . . .
C12 C 0.38681(16) 0.40675(14) 0.17223(11) 0.0167(4) Uani 1 1 d . . . . .
H12 H 0.4524 0.3881 0.1478 0.020 Uiso 1 1 calc R U . . .
C13 C 0.35423(15) 0.36022(13) 0.23240(11) 0.0141(4) Uani 1 1 d . . . . .
C14 C 0.25411(15) 0.38921(13) 0.27044(11) 0.0147(4) Uani 1 1 d . . . . .
C15 C 0.41664(14) 0.28951(13) 0.25223(11) 0.0126(4) Uani 1 1 d . . . . .
C16 C 0.38379(14) 0.24571(13) 0.31381(11) 0.0130(4) Uani 1 1 d . . . . .
C17 C 0.44922(14) 0.17550(13) 0.33361(11) 0.0123(4) Uani 1 1 d . . . . .
H17 H 0.5126 0.1556 0.3039 0.015 Uiso 1 1 calc R U . . .
C18 C 0.42576(14) 0.13271(13) 0.39559(10) 0.0118(4) Uani 1 1 d . . . . .
C19 C 0.49214(14) 0.05972(13) 0.41694(10) 0.0109(4) Uani 1 1 d . . . . .
C20 C 0.46746(13) 0.03424(12) 0.48662(10) 0.0101(4) Uani 1 1 d . . . . .
C21 C 0.37411(13) 0.07669(13) 0.53380(10) 0.0107(4) Uani 1 1 d . . . . .
C22 C 0.64696(14) -0.05414(13) 0.39470(11) 0.0126(4) Uani 1 1 d . . . . .
H22 H 0.7077 -0.0839 0.3631 0.015 Uiso 1 1 calc R U . . .
C23 C 0.58359(14) 0.00837(13) 0.36968(10) 0.0125(4) Uani 1 1 d . . . . .
C24 C 0.20830(14) 0.17705(13) 0.56021(10) 0.0120(4) Uani 1 1 d . . . . .
C25 C 0.18286(15) 0.25381(14) 0.60255(11) 0.0154(4) Uani 1 1 d . . . . .
C26 C 0.09577(16) 0.28136(16) 0.65445(13) 0.0233(5) Uani 1 1 d . . . . .
H26 H 0.0788 0.3328 0.6837 0.028 Uiso 1 1 calc R U . . .
C27 C 0.03274(16) 0.23562(16) 0.66480(13) 0.0246(5) Uani 1 1 d . . . . .
C28 C 0.05896(16) 0.16084(15) 0.62121(12) 0.0209(5) Uani 1 1 d . . . . .
H28 H 0.0167 0.1291 0.6274 0.025 Uiso 1 1 calc R U . . .
C29 C 0.14561(15) 0.13100(14) 0.56852(11) 0.0159(4) Uani 1 1 d . . . . .
C30 C 0.24942(17) 0.30471(16) 0.59383(14) 0.0256(5) Uani 1 1 d . . . . .
H30A H 0.2137 0.3645 0.6145 0.038 Uiso 1 1 calc R U . . .
H30B H 0.2808 0.3059 0.5433 0.038 Uiso 1 1 calc R U . . .
H30C H 0.2970 0.2768 0.6180 0.038 Uiso 1 1 calc R U . . .
C31 C -0.0618(2) 0.2670(2) 0.72128(16) 0.0423(8) Uani 1 1 d . . . . .
H31A H -0.1048 0.3171 0.7054 0.063 Uiso 1 1 calc R U . . .
H31B H -0.0534 0.2844 0.7652 0.063 Uiso 1 1 calc R U . . .
H31C H -0.0885 0.2198 0.7298 0.063 Uiso 1 1 calc R U . . .
C32 C 0.17150(17) 0.04932(16) 0.52277(13) 0.0246(5) Uani 1 1 d . . . . .
H32A H 0.2172 0.0012 0.5383 0.037 Uiso 1 1 calc R U . . .
H32B H 0.1995 0.0588 0.4733 0.037 Uiso 1 1 calc R U . . .
H32C H 0.1147 0.0347 0.5269 0.037 Uiso 1 1 calc R U . . .
C33 C -0.0170(5) 0.3793(4) 0.4523(4) 0.0170(12) Uani 0.581(4) 1 d . U P A 1
H33A H -0.0547 0.3735 0.4215 0.020 Uiso 0.581(4) 1 calc R U P A 1
H33B H -0.0302 0.4420 0.4627 0.020 Uiso 0.581(4) 1 calc R U P A 1
C34 C -0.0405(3) 0.3352(3) 0.5196(2) 0.0229(10) Uani 0.581(4) 1 d . . P A 1
H34A H -0.0121 0.3513 0.5536 0.027 Uiso 0.581(4) 1 calc R U P A 1
H34B H -0.0134 0.2711 0.5095 0.027 Uiso 0.581(4) 1 calc R U P A 1
C35 C -0.1489(3) 0.3626(3) 0.5530(2) 0.0248(10) Uani 0.581(4) 1 d . . P A 1
H35A H -0.1749 0.3387 0.5214 0.030 Uiso 0.581(4) 1 calc R U P A 1
H35B H -0.1617 0.3354 0.5987 0.030 Uiso 0.581(4) 1 calc R U P A 1
C36 C -0.2016(4) 0.4610(4) 0.5663(3) 0.0329(14) Uani 0.581(4) 1 d . . P A 1
H36A H -0.1670 0.4869 0.5889 0.039 Uiso 0.581(4) 1 calc R U P A 1
H36B H -0.2007 0.4865 0.5201 0.039 Uiso 0.581(4) 1 calc R U P A 1
C37 C -0.3030(3) 0.4865(3) 0.6125(2) 0.0280(11) Uani 0.581(4) 1 d . . P A 1
H37A H -0.3291 0.5505 0.6229 0.034 Uiso 0.581(4) 1 calc R U P A 1
H37B H -0.3050 0.4588 0.6580 0.034 Uiso 0.581(4) 1 calc R U P A 1
C38 C -0.3648(6) 0.4584(10) 0.5763(7) 0.026(2) Uani 0.581(4) 1 d . . P A 1
H38A H -0.3538 0.4764 0.5277 0.039 Uiso 0.581(4) 1 calc R U P A 1
H38B H -0.4315 0.4861 0.6028 0.039 Uiso 0.581(4) 1 calc R U P A 1
H38C H -0.3484 0.3948 0.5756 0.039 Uiso 0.581(4) 1 calc R U P A 1
C33A C -0.0194(7) 0.3454(6) 0.4537(6) 0.027(2) Uani 0.419(4) 1 d . . P A 2
H33C H -0.0263 0.2892 0.4699 0.032 Uiso 0.419(4) 1 calc R U P A 2
H33D H -0.0583 0.3685 0.4214 0.032 Uiso 0.419(4) 1 calc R U P A 2
C34A C -0.0463(4) 0.4106(5) 0.5161(4) 0.0363(18) Uani 0.419(4) 1 d . . P A 2
H34C H -0.0337 0.4642 0.4984 0.044 Uiso 0.419(4) 1 calc R U P A 2
H34D H -0.0068 0.3854 0.5477 0.044 Uiso 0.419(4) 1 calc R U P A 2
C35A C -0.1549(6) 0.4348(6) 0.5598(4) 0.0328(18) Uani 0.419(4) 1 d . . P A 2
H35C H -0.1741 0.3826 0.5616 0.039 Uiso 0.419(4) 1 calc R U P A 2
H35D H -0.1651 0.4556 0.6090 0.039 Uiso 0.419(4) 1 calc R U P A 2
C36A C -0.2130(5) 0.5048(5) 0.5246(4) 0.0389(17) Uani 0.419(4) 1 d . . P A 2
H36C H -0.2055 0.4824 0.4765 0.047 Uiso 0.419(4) 1 calc R U P A 2
H36D H -0.1903 0.5552 0.5197 0.047 Uiso 0.419(4) 1 calc R U P A 2
C37A C -0.3189(4) 0.5352(5) 0.5681(4) 0.0349(17) Uani 0.419(4) 1 d . . P A 2
H37C H -0.3246 0.5579 0.6157 0.042 Uiso 0.419(4) 1 calc R U P A 2
H37D H -0.3533 0.5847 0.5450 0.042 Uiso 0.419(4) 1 calc R U P A 2
C38A C -0.3680(15) 0.4692(17) 0.5778(14) 0.063(7) Uani 0.419(4) 1 d . . P A 2
H38D H -0.3639 0.4463 0.5314 0.094 Uiso 0.419(4) 1 calc R U P A 2
H38E H -0.4344 0.4968 0.6049 0.094 Uiso 0.419(4) 1 calc R U P A 2
H38F H -0.3376 0.4213 0.6036 0.094 Uiso 0.419(4) 1 calc R U P A 2
C39 C 0.51917(14) 0.25555(13) 0.21038(11) 0.0129(4) Uani 1 1 d . . . . .
C40 C 0.58308(15) 0.29144(14) 0.22348(11) 0.0167(4) Uani 1 1 d . . . . .
C41 C 0.67731(15) 0.25898(14) 0.18298(12) 0.0190(5) Uani 1 1 d . . . . .
H41 H 0.7206 0.2833 0.1916 0.023 Uiso 1 1 calc R U . . .
C42 C 0.71009(15) 0.19182(14) 0.13007(12) 0.0184(5) Uani 1 1 d . . . . .
C43 C 0.64601(15) 0.15615(14) 0.11935(11) 0.0173(4) Uani 1 1 d . . . . .
H43 H 0.6675 0.1097 0.0841 0.021 Uiso 1 1 calc R U . . .
C44 C 0.55085(15) 0.18646(14) 0.15883(11) 0.0153(4) Uani 1 1 d . . . . .
C45 C 0.55003(17) 0.36410(17) 0.28017(13) 0.0257(5) Uani 1 1 d . . . . .
H45A H 0.6048 0.3753 0.2867 0.039 Uiso 1 1 calc R U . . .
H45B H 0.5150 0.3472 0.3248 0.039 Uiso 1 1 calc R U . . .
H45C H 0.5088 0.4171 0.2660 0.039 Uiso 1 1 calc R U . . .
C46 C 0.81234(16) 0.15902(17) 0.08559(14) 0.0279(6) Uani 1 1 d . . . . .
H46A H 0.8357 0.2082 0.0758 0.042 Uiso 1 1 calc R U . . .
H46B H 0.8177 0.1308 0.0408 0.042 Uiso 1 1 calc R U . . .
H46C H 0.8499 0.1168 0.1113 0.042 Uiso 1 1 calc R U . . .
C47 C 0.48501(17) 0.14400(17) 0.14610(14) 0.0267(5) Uani 1 1 d . . . . .
H47A H 0.5141 0.1097 0.1004 0.040 Uiso 1 1 calc R U . . .
H47B H 0.4256 0.1890 0.1455 0.040 Uiso 1 1 calc R U . . .
H47C H 0.4724 0.1056 0.1841 0.040 Uiso 1 1 calc R U . . .
C48 C 0.68474(15) -0.02892(15) 0.24917(11) 0.0215(5) Uani 1 1 d . . . . .
H48A H 0.6760 -0.0252 0.2014 0.026 Uiso 1 1 calc R U . . .
H48B H 0.6986 -0.0905 0.2611 0.026 Uiso 1 1 calc R U . . .
C49 C 0.76778(17) -0.00095(16) 0.24789(13) 0.0252(5) Uani 1 1 d . . . . .
H49A H 0.7761 -0.0039 0.2958 0.030 Uiso 1 1 calc R U . . .
H49B H 0.7545 0.0604 0.2352 0.030 Uiso 1 1 calc R U . . .
C50 C 0.85880(17) -0.05843(19) 0.19495(13) 0.0303(6) Uani 1 1 d . . . . .
H50A H 0.8530 -0.0501 0.1464 0.036 Uiso 1 1 calc R U . . .
H50B H 0.8679 -0.1204 0.2043 0.036 Uiso 1 1 calc R U . . .
C51 C 0.94527(17) -0.03779(18) 0.19906(14) 0.0301(6) Uani 1 1 d . . . . .
H51A H 0.9329 0.0255 0.1948 0.036 Uiso 1 1 calc R U . . .
H51B H 0.9542 -0.0515 0.2462 0.036 Uiso 1 1 calc R U . . .
C52 C 1.03604(19) -0.0874(2) 0.14252(17) 0.0413(7) Uani 1 1 d . . . . .
H52A H 1.0302 -0.0694 0.0953 0.050 Uiso 1 1 calc R U . . .
H52B H 1.0461 -0.1507 0.1436 0.050 Uiso 1 1 calc R U . . .
C53 C 1.1211(2) -0.0707(2) 0.1537(2) 0.0502(9) Uani 1 1 d . . . . .
H53A H 1.1111 -0.0081 0.1529 0.075 Uiso 1 1 calc R U . . .
H53B H 1.1780 -0.1024 0.1157 0.075 Uiso 1 1 calc R U . . .
H53C H 1.1287 -0.0909 0.1995 0.075 Uiso 1 1 calc R U . . .
C54 C 0.69074(14) 0.86007(13) -0.00244(10) 0.0113(4) Uani 1 1 d . . . . .
C55 C 0.66053(14) 0.83129(13) 0.06591(11) 0.0116(4) Uani 1 1 d . . . . .
C56 C 0.72647(14) 0.76647(13) 0.09175(11) 0.0128(4) Uani 1 1 d . . . . .
H56 H 0.7909 0.7473 0.0642 0.015 Uiso 1 1 calc R U . . .
C57 C 0.70168(14) 0.72949(13) 0.15522(11) 0.0124(4) Uani 1 1 d . . . . .
C58 C 0.76842(14) 0.66102(13) 0.18265(10) 0.0125(4) Uani 1 1 d . . . . .
C59 C 0.86814(15) 0.63862(14) 0.15592(11) 0.0150(4) Uani 1 1 d . . . . .
C60 C 0.92825(15) 0.56783(14) 0.18032(11) 0.0164(4) Uani 1 1 d . . . . .
H60 H 0.9948 0.5525 0.1611 0.020 Uiso 1 1 calc R U . . .
C61 C 0.89082(15) 0.52032(14) 0.23239(11) 0.0153(4) Uani 1 1 d . . . . .
H61 H 0.9322 0.4712 0.2476 0.018 Uiso 1 1 calc R U . . .
C62 C 0.79389(15) 0.54279(13) 0.26307(11) 0.0129(4) Uani 1 1 d . . . . .
C63 C 0.75853(15) 0.49332(14) 0.32245(11) 0.0164(4) Uani 1 1 d . . . . .
C64 C 0.65664(16) 0.52273(14) 0.35509(11) 0.0174(4) Uani 1 1 d . . . . .
H64 H 0.6307 0.4926 0.3930 0.021 Uiso 1 1 calc R U . . .
C65 C 0.59842(15) 0.59185(14) 0.33253(11) 0.0154(4) Uani 1 1 d . . . . .
H65 H 0.5326 0.6095 0.3562 0.019 Uiso 1 1 calc R U . . .
C66 C 0.63113(14) 0.64044(13) 0.27409(10) 0.0122(4) Uani 1 1 d . . . . .
C67 C 0.73201(14) 0.61401(13) 0.23871(10) 0.0120(4) Uani 1 1 d . . . . .
C68 C 0.56897(14) 0.71117(13) 0.25403(10) 0.0119(4) Uani 1 1 d . . . . .
C69 C 0.60266(14) 0.75661(13) 0.19335(10) 0.0114(4) Uani 1 1 d . . . . .
C70 C 0.53804(14) 0.82435(13) 0.17066(11) 0.0123(4) Uani 1 1 d . . . . .
H70 H 0.4736 0.8431 0.1983 0.015 Uiso 1 1 calc R U . . .
C71 C 0.56399(14) 0.86665(13) 0.10826(10) 0.0113(4) Uani 1 1 d . . . . .
C72 C 0.49915(14) 0.93773(13) 0.08331(10) 0.0105(4) Uani 1 1 d . . . . .
C73 C 0.40310(14) 0.98461(13) 0.12526(10) 0.0126(4) Uani 1 1 d . . . . .
C74 C 0.34384(14) 1.04860(13) 0.09822(11) 0.0126(4) Uani 1 1 d . . . . .
H74 H 0.2808 1.0767 0.1269 0.015 Uiso 1 1 calc R U . . .
C75 C 0.37307(14) 1.07498(13) 0.02823(10) 0.0106(4) Uani 1 1 d . . . . .
C76 C 0.53069(13) 0.96566(12) 0.01468(10) 0.0103(4) Uani 1 1 d . . . . .
C77 C 0.79084(14) 0.81906(13) -0.04753(10) 0.0124(4) Uani 1 1 d . . . . .
C78 C 0.81838(15) 0.74093(14) -0.08879(11) 0.0158(4) Uani 1 1 d . . . . .
C79 C 0.91166(16) 0.70578(15) -0.13138(12) 0.0203(5) Uani 1 1 d . . . . .
H79 H 0.9302 0.6531 -0.1595 0.024 Uiso 1 1 calc R U . . .
C80 C 0.97834(15) 0.74526(15) -0.13401(12) 0.0212(5) Uani 1 1 d . . . . .
C81 C 0.94975(16) 0.82214(16) -0.09231(13) 0.0224(5) Uani 1 1 d . . . . .
H81 H 0.9943 0.8501 -0.0935 0.027 Uiso 1 1 calc R U . . .
C82 C 0.85715(15) 0.85944(14) -0.04871(12) 0.0169(4) Uani 1 1 d . . . . .
C83 C 0.74911(17) 0.69489(16) -0.08750(14) 0.0250(5) Uani 1 1 d . . . . .
H83A H 0.7072 0.7257 -0.1154 0.037 Uiso 1 1 calc R U . . .
H83B H 0.7115 0.6943 -0.0385 0.037 Uiso 1 1 calc R U . . .
H83C H 0.7836 0.6348 -0.1078 0.037 Uiso 1 1 calc R U . . .
C84 C 1.07915(17) 0.70556(18) -0.18048(15) 0.0327(6) Uani 1 1 d . . . . .
H84A H 1.1153 0.6613 -0.1552 0.049 Uiso 1 1 calc R U . . .
H84B H 1.1076 0.7513 -0.1922 0.049 Uiso 1 1 calc R U . . .
H84C H 1.0798 0.6784 -0.2242 0.049 Uiso 1 1 calc R U . . .
C85 C 0.82872(17) 0.94272(17) -0.00389(14) 0.0276(6) Uani 1 1 d . . . . .
H85A H 0.8845 0.9591 -0.0082 0.041 Uiso 1 1 calc R U . . .
H85B H 0.8007 0.9339 0.0457 0.041 Uiso 1 1 calc R U . . .
H85C H 0.7824 0.9893 -0.0201 0.041 Uiso 1 1 calc R U . . .
C86 C 1.00115(15) 0.67110(15) 0.07721(12) 0.0205(5) Uani 1 1 d . . . . .
H86A H 1.0319 0.6558 0.1153 0.025 Uiso 1 1 calc R U . . .
H86B H 1.0127 0.7241 0.0568 0.025 Uiso 1 1 calc R U . . .
C87 C 1.04554(16) 0.59710(16) 0.02018(12) 0.0224(5) Uani 1 1 d . . . . .
H87A H 1.0175 0.6131 -0.0193 0.027 Uiso 1 1 calc R U . . .
H87B H 1.0326 0.5443 0.0397 0.027 Uiso 1 1 calc R U . . .
C88 C 1.15209(16) 0.57774(16) -0.00747(13) 0.0234(5) Uani 1 1 d . . . . .
H88A H 1.1641 0.6288 -0.0315 0.028 Uiso 1 1 calc R U . . .
H88B H 1.1781 0.5695 0.0333 0.028 Uiso 1 1 calc R U . . .
C89 C 1.20395(17) 0.49729(16) -0.05892(13) 0.0251(5) Uani 1 1 d . . . . .
H89A H 1.1876 0.5098 -0.1038 0.030 Uiso 1 1 calc R U . . .
H89B H 1.1823 0.4488 -0.0387 0.030 Uiso 1 1 calc R U . . .
C90 C 1.31123(17) 0.46867(17) -0.07475(14) 0.0289(6) Uani 1 1 d . . . . .
H90A H 1.3272 0.4581 -0.0296 0.035 Uiso 1 1 calc R U . . .
H90B H 1.3404 0.4128 -0.1042 0.035 Uiso 1 1 calc R U . . .
C91 C 1.3531(2) 0.5344(2) -0.11258(18) 0.0445(8) Uani 1 1 d . . . . .
H91A H 1.3393 0.5440 -0.1580 0.067 Uiso 1 1 calc R U . . .
H91B H 1.4216 0.5123 -0.1209 0.067 Uiso 1 1 calc R U . . .
H91C H 1.3257 0.5896 -0.0834 0.067 Uiso 1 1 calc R U . . .
C92 C 0.46545(14) 0.74417(13) 0.29394(10) 0.0118(4) Uani 1 1 d . . . . .
C93 C 0.40249(16) 0.71032(15) 0.27630(12) 0.0188(5) Uani 1 1 d . . . . .
C94 C 0.30671(17) 0.74571(17) 0.31255(13) 0.0269(5) Uani 1 1 d . . . . .
H94 H 0.2639 0.7233 0.3006 0.032 Uiso 1 1 calc R U . . .
C95 C 0.27160(16) 0.81249(17) 0.36547(13) 0.0257(5) Uani 1 1 d . . . . .
C96 C 0.33513(15) 0.84433(14) 0.38213(11) 0.0183(4) Uani 1 1 d . . . . .
H96 H 0.3123 0.8897 0.4185 0.022 Uiso 1 1 calc R U . . .
C97 C 0.43140(15) 0.81149(14) 0.34699(11) 0.0151(4) Uani 1 1 d . . . . .
C98 C 0.43745(18) 0.63780(18) 0.21941(14) 0.0283(6) Uani 1 1 d . . . . .
H98A H 0.3835 0.6271 0.2110 0.043 Uiso 1 1 calc R U . . .
H98B H 0.4771 0.5846 0.2346 0.043 Uiso 1 1 calc R U . . .
H98C H 0.4745 0.6544 0.1756 0.043 Uiso 1 1 calc R U . . .
C99 C 0.16719(19) 0.8520(2) 0.40276(18) 0.0495(9) Uani 1 1 d . . . . .
H99A H 0.1357 0.8886 0.3708 0.074 Uiso 1 1 calc R U . . .
H99B H 0.1574 0.8876 0.4451 0.074 Uiso 1 1 calc R U . . .
H99C H 0.1406 0.8053 0.4166 0.074 Uiso 1 1 calc R U . . .
C100 C 0.49695(17) 0.85031(18) 0.36542(15) 0.0304(6) Uani 1 1 d . . . . .
H10A H 0.4616 0.8933 0.4059 0.046 Uiso 1 1 calc R U . . .
H10B H 0.5244 0.8788 0.3246 0.046 Uiso 1 1 calc R U . . .
H10C H 0.5475 0.8040 0.3778 0.046 Uiso 1 1 calc R U . . .
C101 C 0.28112(15) 0.99815(16) 0.23667(12) 0.0213(5) Uani 1 1 d . . . . .
H10D H 0.2672 0.9558 0.2715 0.026 Uiso 1 1 calc R U . . .
H10E H 0.2390 1.0068 0.2063 0.026 Uiso 1 1 calc R U . . .
C102 C 0.26030(17) 1.08417(18) 0.27577(13) 0.0287(6) Uani 1 1 d . . . . .
H10F H 0.2662 1.1289 0.2413 0.034 Uiso 1 1 calc R U . . .
H10G H 0.3068 1.0776 0.3021 0.034 Uiso 1 1 calc R U . . .
C103 C 0.15968(19) 1.1141(2) 0.32802(15) 0.0362(6) Uani 1 1 d . . . . .
H10H H 0.1503 1.0645 0.3558 0.043 Uiso 1 1 calc R U . . .
H10I H 0.1536 1.1609 0.3616 0.043 Uiso 1 1 calc R U . . .
C104 C 0.0834(2) 1.1471(3) 0.29224(19) 0.0686(13) Uani 1 1 d . . . . .
H10J H 0.0912 1.1008 0.2576 0.082 Uiso 1 1 calc R U . . .
H10K H 0.0922 1.1976 0.2655 0.082 Uiso 1 1 calc R U . . .
C105 C -0.0171(2) 1.1749(2) 0.3422(2) 0.0595(11) Uani 1 1 d . . . . .
H10L H -0.0232 1.2175 0.3794 0.071 Uiso 1 1 calc R U . . .
H10M H -0.0612 1.2050 0.3150 0.071 Uiso 1 1 calc R U . . .
C106 C -0.0455(3) 1.1034(3) 0.3763(3) 0.0863(16) Uani 1 1 d . . . . .
H10N H -0.0296 1.0561 0.3406 0.129 Uiso 1 1 calc R U . . .
H10O H -0.1138 1.1245 0.3996 0.129 Uiso 1 1 calc R U . . .
H10P H -0.0123 1.0817 0.4117 0.129 Uiso 1 1 calc R U . . .
C107 C 0.6379(2) 0.25740(18) 0.46375(15) 0.0337(6) Uani 1 1 d . . . . .
H107 H 0.6521 0.2449 0.5099 0.040 Uiso 1 1 calc R U . . .
C108 C 0.3784(2) 0.71245(19) 0.02050(16) 0.0357(6) Uani 1 1 d . . . . .
H108 H 0.3712 0.7234 -0.0280 0.043 Uiso 1 1 calc R U . . .
Cl1 Cl 0.52157(6) 0.32932(7) 0.48197(4) 0.0561(2) Uani 1 1 d . . . . .
Cl2 Cl 0.71782(5) 0.30509(4) 0.41237(4) 0.03340(16) Uani 1 1 d . . . . .
Cl3 Cl 0.64934(7) 0.15889(5) 0.42376(6) 0.0571(2) Uani 1 1 d . . . . .
Cl4 Cl 0.27609(5) 0.69675(5) 0.07510(5) 0.0451(2) Uani 1 1 d . . . . .
Cl5 Cl 0.39519(8) 0.80299(7) 0.05282(5) 0.0608(3) Uani 1 1 d . . . . .
Cl6 Cl 0.47561(6) 0.61698(7) 0.01454(4) 0.0669(3) Uani 1 1 d . . . . .
O1 O 0.08315(11) 0.33515(14) 0.41811(9) 0.0337(5) Uani 1 1 d . . . . .
O2 O 0.17253(13) 0.56519(11) 0.16014(9) 0.0293(4) Uani 1 1 d . . . . .
O3 O 0.59861(10) 0.02412(10) 0.29972(8) 0.0187(3) Uani 1 1 d . . . . .
O4 O 0.90097(10) 0.69006(10) 0.10734(8) 0.0205(3) Uani 1 1 d . . . . .
O5 O 0.81289(11) 0.43225(11) 0.34429(9) 0.0240(4) Uani 1 1 d . . . . .
O6 O 0.37780(10) 0.96242(10) 0.19330(8) 0.0198(3) Uani 1 1 d . . . . .

loop_
_atom_site_aniso_label
_atom_site_aniso_U_11
_atom_site_aniso_U_22
_atom_site_aniso_U_33
_atom_site_aniso_U_23
_atom_site_aniso_U_13
_atom_site_aniso_U_12
C1 0.0093(9) 0.0104(9) 0.0123(9) -0.0011(7) -0.0039(7) 0.0000(8)
C2 0.0093(9) 0.0122(9) 0.0118(9) 0.0001(8) -0.0036(7) -0.0006(8)
C3 0.0081(9) 0.0147(10) 0.0151(10) -0.0009(8) -0.0042(8) 0.0014(8)
C4 0.0104(10) 0.0132(10) 0.0142(10) 0.0001(8) -0.0055(8) 0.0002(8)
C5 0.0119(10) 0.0160(10) 0.0134(10) -0.0022(8) -0.0062(8) 0.0026(8)
C6 0.0153(11) 0.0245(12) 0.0176(11) -0.0015(9) -0.0072(9) 0.0011(9)
C7 0.0127(11) 0.0251(12) 0.0306(13) -0.0031(10) -0.0122(9) 0.0029(9)
C8 0.0204(12) 0.0162(11) 0.0321(13) 0.0008(10) -0.0183(10) 0.0026(9)
C9 0.0193(11) 0.0128(10) 0.0203(11) -0.0013(8) -0.0127(9) 0.0007(8)
C10 0.0282(12) 0.0107(10) 0.0246(12) 0.0008(9) -0.0175(10) 0.0001(9)
C11 0.0276(12) 0.0146(11) 0.0227(11) 0.0048(9) -0.0129(10) -0.0034(9)
C12 0.0203(11) 0.0132(10) 0.0161(10) 0.0023(8) -0.0081(8) -0.0028(9)
C13 0.0159(10) 0.0109(10) 0.0140(10) -0.0016(8) -0.0072(8) -0.0001(8)
C14 0.0156(10) 0.0122(10) 0.0148(10) -0.0015(8) -0.0086(8) 0.0010(8)
C15 0.0137(10) 0.0112(9) 0.0130(9) 0.0002(8) -0.0061(8) -0.0028(8)
C16 0.0116(10) 0.0126(10) 0.0133(9) -0.0002(8) -0.0049(8) -0.0011(8)
C17 0.0099(9) 0.0115(9) 0.0132(9) -0.0005(8) -0.0037(7) -0.0002(8)
C18 0.0094(9) 0.0113(9) 0.0132(9) 0.0000(8) -0.0045(8) -0.0004(8)
C19 0.0087(9) 0.0105(9) 0.0123(9) 0.0007(7) -0.0036(7) -0.0012(8)
C20 0.0086(9) 0.0100(9) 0.0115(9) -0.0003(7) -0.0044(7) -0.0014(8)
C21 0.0080(9) 0.0107(9) 0.0121(9) 0.0000(7) -0.0032(7) -0.0013(8)
C22 0.0080(9) 0.0124(10) 0.0130(9) -0.0002(8) -0.0001(7) -0.0003(8)
C23 0.0119(10) 0.0115(9) 0.0114(9) 0.0020(8) -0.0025(8) -0.0017(8)
C24 0.0083(9) 0.0121(9) 0.0118(9) 0.0021(8) -0.0036(7) 0.0020(8)
C25 0.0139(10) 0.0137(10) 0.0169(10) -0.0001(8) -0.0053(8) -0.0016(8)
C26 0.0174(11) 0.0209(12) 0.0242(12) -0.0084(9) -0.0016(9) -0.0001(9)
C27 0.0147(11) 0.0276(13) 0.0230(12) -0.0044(10) 0.0023(9) -0.0024(10)
C28 0.0139(11) 0.0228(12) 0.0236(11) 0.0026(9) -0.0019(9) -0.0064(9)
C29 0.0130(10) 0.0156(10) 0.0172(10) 0.0022(8) -0.0053(8) -0.0019(8)
C30 0.0209(12) 0.0232(12) 0.0314(13) -0.0095(10) -0.0047(10) -0.0075(10)
C31 0.0258(14) 0.0496(18) 0.0382(16) -0.0161(14) 0.0139(12) -0.0140(13)
C32 0.0192(11) 0.0217(12) 0.0310(13) -0.0049(10) -0.0024(10) -0.0079(10)
C33 0.006(2) 0.028(3) 0.017(2) 0.004(3) -0.0034(15) -0.007(3)
C34 0.0146(19) 0.025(2) 0.025(2) 0.0090(17) -0.0047(16) -0.0026(16)
C35 0.015(2) 0.030(2) 0.025(2) 0.0068(18) 0.0001(16) -0.0074(17)
C36 0.014(3) 0.033(3) 0.041(3) -0.011(3) 0.000(3) -0.002(2)
C37 0.018(2) 0.034(3) 0.027(2) -0.0049(19) -0.0001(17) -0.0082(18)
C38 0.008(3) 0.034(4) 0.037(6) -0.012(4) -0.002(3) -0.012(3)
C33A 0.009(3) 0.034(6) 0.038(4) 0.004(5) -0.005(3) -0.010(4)
C34A 0.016(3) 0.054(5) 0.035(4) -0.003(3) -0.006(3) -0.008(3)
C35A 0.041(5) 0.039(5) 0.025(4) 0.006(3) -0.014(4) -0.019(4)
C36A 0.040(4) 0.037(4) 0.037(4) 0.004(3) -0.010(3) -0.011(3)
C37A 0.017(3) 0.036(4) 0.044(4) -0.006(3) -0.002(3) -0.005(3)
C38A 0.066(11) 0.048(10) 0.051(12) -0.026(8) 0.000(8) -0.002(7)
C39 0.0123(10) 0.0120(10) 0.0120(9) 0.0036(8) -0.0038(8) -0.0011(8)
C40 0.0179(11) 0.0154(10) 0.0159(10) 0.0004(8) -0.0053(8) -0.0043(8)
C41 0.0150(11) 0.0182(11) 0.0247(11) 0.0016(9) -0.0059(9) -0.0068(9)
C42 0.0150(11) 0.0146(10) 0.0198(11) 0.0027(8) -0.0014(8) -0.0011(8)
C43 0.0173(11) 0.0123(10) 0.0162(10) -0.0016(8) -0.0027(8) 0.0010(8)
C44 0.0152(10) 0.0131(10) 0.0173(10) 0.0005(8) -0.0071(8) -0.0024(8)
C45 0.0235(12) 0.0278(13) 0.0255(12) -0.0082(10) -0.0038(10) -0.0100(10)
C46 0.0153(11) 0.0263(13) 0.0335(14) -0.0037(11) 0.0022(10) -0.0036(10)
C47 0.0201(12) 0.0260(13) 0.0322(13) -0.0127(10) -0.0053(10) -0.0061(10)
C48 0.0159(11) 0.0237(12) 0.0134(10) 0.0004(9) 0.0006(8) 0.0037(9)
C49 0.0228(12) 0.0242(12) 0.0209(12) 0.0057(10) -0.0012(9) -0.0030(10)
C50 0.0188(12) 0.0413(15) 0.0239(12) -0.0026(11) -0.0019(10) -0.0046(11)
C51 0.0214(12) 0.0355(15) 0.0279(13) 0.0011(11) -0.0043(10) -0.0051(11)
C52 0.0198(13) 0.0458(18) 0.0479(18) -0.0073(14) -0.0009(12) -0.0048(12)
C53 0.0251(15) 0.0464(19) 0.074(2) -0.0017(17) -0.0091(15) -0.0096(14)
C54 0.0099(9) 0.0120(9) 0.0114(9) 0.0000(7) -0.0039(7) -0.0023(8)
C55 0.0098(9) 0.0108(9) 0.0136(9) 0.0009(8) -0.0045(8) -0.0017(8)
C56 0.0098(9) 0.0132(10) 0.0145(10) 0.0024(8) -0.0055(8) -0.0011(8)
C57 0.0105(10) 0.0109(9) 0.0147(10) 0.0015(8) -0.0054(8) -0.0008(8)
C58 0.0124(10) 0.0126(10) 0.0119(9) 0.0018(8) -0.0058(8) -0.0016(8)
C59 0.0130(10) 0.0175(10) 0.0145(10) 0.0035(8) -0.0059(8) -0.0036(8)
C60 0.0115(10) 0.0179(11) 0.0179(10) 0.0021(8) -0.0063(8) -0.0010(8)
C61 0.0147(10) 0.0138(10) 0.0157(10) 0.0016(8) -0.0086(8) 0.0007(8)
C62 0.0153(10) 0.0106(9) 0.0122(9) 0.0016(8) -0.0069(8) -0.0013(8)
C63 0.0183(11) 0.0126(10) 0.0160(10) 0.0034(8) -0.0057(8) -0.0021(8)
C64 0.0202(11) 0.0145(10) 0.0162(10) 0.0065(8) -0.0045(8) -0.0054(9)
C65 0.0136(10) 0.0145(10) 0.0158(10) 0.0020(8) -0.0030(8) -0.0031(8)
C66 0.0142(10) 0.0103(9) 0.0116(9) 0.0003(7) -0.0048(8) -0.0028(8)
C67 0.0115(10) 0.0114(9) 0.0121(9) -0.0008(8) -0.0056(8) -0.0008(8)
C68 0.0111(10) 0.0127(10) 0.0113(9) -0.0002(8) -0.0036(7) -0.0031(8)
C69 0.0113(9) 0.0112(9) 0.0115(9) 0.0009(7) -0.0049(7) -0.0025(8)
C70 0.0104(9) 0.0118(9) 0.0127(9) 0.0006(8) -0.0038(7) -0.0007(8)
C71 0.0111(9) 0.0115(9) 0.0112(9) 0.0011(8) -0.0057(7) -0.0017(8)
C72 0.0100(9) 0.0104(9) 0.0110(9) 0.0003(7) -0.0046(7) -0.0022(8)
C73 0.0126(10) 0.0133(10) 0.0105(9) 0.0022(8) -0.0028(8) -0.0032(8)
C74 0.0092(9) 0.0131(10) 0.0122(9) 0.0006(8) -0.0015(7) -0.0008(8)
C75 0.0095(9) 0.0100(9) 0.0115(9) 0.0000(7) -0.0044(7) -0.0011(8)
C76 0.0095(9) 0.0094(9) 0.0117(9) 0.0002(8) -0.0044(8) -0.0016(8)
C77 0.0088(9) 0.0138(10) 0.0119(9) 0.0028(8) -0.0043(7) 0.0005(8)
C78 0.0150(10) 0.0142(10) 0.0178(10) 0.0016(8) -0.0063(8) -0.0030(8)
C79 0.0172(11) 0.0154(11) 0.0209(11) -0.0049(9) -0.0002(9) -0.0003(9)
C80 0.0121(10) 0.0221(12) 0.0222(11) -0.0008(9) -0.0006(9) -0.0002(9)
C81 0.0119(10) 0.0241(12) 0.0295(12) -0.0023(10) -0.0042(9) -0.0050(9)
C82 0.0117(10) 0.0174(11) 0.0194(11) -0.0011(8) -0.0044(8) -0.0020(8)
C83 0.0191(11) 0.0220(12) 0.0316(13) -0.0060(10) -0.0043(10) -0.0062(10)
C84 0.0165(12) 0.0321(14) 0.0367(15) -0.0061(11) 0.0051(10) -0.0024(11)
C85 0.0167(11) 0.0303(13) 0.0336(14) -0.0135(11) -0.0012(10) -0.0088(10)
C86 0.0108(10) 0.0239(12) 0.0260(12) 0.0081(9) -0.0061(9) -0.0048(9)
C87 0.0189(11) 0.0276(12) 0.0237(12) 0.0048(10) -0.0106(9) -0.0084(10)
C88 0.0185(11) 0.0265(12) 0.0234(12) -0.0015(10) -0.0044(9) -0.0068(10)
C89 0.0208(12) 0.0263(13) 0.0276(12) -0.0029(10) -0.0063(10) -0.0076(10)
C90 0.0214(12) 0.0253(13) 0.0338(14) -0.0047(11) -0.0035(10) -0.0037(10)
C91 0.0305(15) 0.0333(16) 0.0545(19) -0.0062(14) 0.0106(14) -0.0103(13)
C92 0.0106(9) 0.0104(9) 0.0117(9) 0.0038(7) -0.0033(7) -0.0005(8)
C93 0.0171(11) 0.0204(11) 0.0188(11) -0.0012(9) -0.0044(9) -0.0067(9)
C94 0.0158(11) 0.0360(14) 0.0296(13) -0.0065(11) -0.0046(10) -0.0107(10)
C95 0.0152(11) 0.0302(13) 0.0258(12) -0.0028(10) -0.0001(9) -0.0045(10)
C96 0.0184(11) 0.0163(11) 0.0153(10) -0.0010(8) -0.0020(8) -0.0021(9)
C97 0.0140(10) 0.0143(10) 0.0152(10) 0.0024(8) -0.0037(8) -0.0033(8)
C98 0.0219(12) 0.0340(14) 0.0304(13) -0.0123(11) -0.0050(10) -0.0119(11)
C99 0.0166(13) 0.065(2) 0.056(2) -0.0251(17) 0.0045(13) -0.0098(14)
C100 0.0207(12) 0.0316(14) 0.0376(14) -0.0173(11) -0.0043(11) -0.0090(11)
C101 0.0125(10) 0.0268(12) 0.0153(10) 0.0048(9) 0.0023(8) -0.0007(9)
C102 0.0215(12) 0.0338(14) 0.0252(12) -0.0054(11) -0.0010(10) -0.0067(11)
C103 0.0278(14) 0.0400(16) 0.0308(14) -0.0062(12) 0.0018(11) -0.0069(12)
C104 0.0269(17) 0.098(3) 0.048(2) 0.022(2) 0.0016(15) 0.0085(18)
C105 0.0269(16) 0.061(2) 0.064(2) 0.0176(19) 0.0023(15) 0.0047(15)
C106 0.041(2) 0.058(3) 0.141(5) 0.021(3) -0.005(2) -0.0126(19)
C107 0.0444(16) 0.0310(14) 0.0323(14) 0.0105(12) -0.0157(12) -0.0183(13)
C108 0.0421(16) 0.0366(15) 0.0391(15) 0.0109(12) -0.0245(13) -0.0168(13)
Cl1 0.0398(4) 0.0726(6) 0.0387(4) -0.0060(4) 0.0031(3) -0.0087(4)
Cl2 0.0379(4) 0.0259(3) 0.0353(3) 0.0057(3) -0.0081(3) -0.0122(3)
Cl3 0.0646(6) 0.0345(4) 0.0884(7) -0.0005(4) -0.0372(5) -0.0243(4)
Cl4 0.0360(4) 0.0361(4) 0.0688(5) 0.0039(4) -0.0179(4) -0.0172(3)
Cl5 0.0876(7) 0.0728(6) 0.0563(5) 0.0101(4) -0.0318(5) -0.0623(6)
Cl6 0.0474(5) 0.0827(7) 0.0340(4) 0.0067(4) -0.0056(4) 0.0186(5)
O1 0.0066(8) 0.0600(13) 0.0215(9) 0.0137(8) -0.0019(6) 0.0023(8)
O2 0.0321(10) 0.0211(9) 0.0317(9) 0.0082(7) -0.0188(8) 0.0022(7)
O3 0.0146(7) 0.0193(8) 0.0111(7) 0.0031(6) -0.0003(6) 0.0052(6)
O4 0.0112(7) 0.0240(8) 0.0244(8) 0.0126(7) -0.0063(6) -0.0036(6)
O5 0.0214(8) 0.0200(8) 0.0247(8) 0.0126(7) -0.0067(7) -0.0004(7)
O6 0.0133(7) 0.0218(8) 0.0113(7) 0.0062(6) 0.0019(6) 0.0052(6)

loop_
_atom_type_symbol
_atom_type_description
_atom_type_scat_dispersion_real
_atom_type_scat_dispersion_imag
_atom_type_scat_source
C C 0.0033 0.0016 'International Tables Vol C Tables 4.2.6.8 and 6.1.1.4'
H H 0.0000 0.0000 'International Tables Vol C Tables 4.2.6.8 and 6.1.1.4'
O O 0.0106 0.0060 'International Tables Vol C Tables 4.2.6.8 and 6.1.1.4'
Cl Cl 0.1484 0.1585 'International Tables Vol C Tables 4.2.6.8 and 6.1.1.4'

loop_
_geom_angle_atom_site_label_1
_geom_angle_atom_site_label_2
_geom_angle_atom_site_label_3
_geom_angle
_geom_angle_site_symmetry_1
_geom_angle_site_symmetry_3
C21 C1 C2 119.82(18) . .
C21 C1 C24 118.32(17) . .
C2 C1 C24 121.82(17) . .
C3 C2 C1 120.01(18) . .
C3 C2 C18 120.02(18) . .
C1 C2 C18 119.94(18) . .
C4 C3 C2 122.98(18) . .
C4 C3 H3 118.5 . .
C2 C3 H3 118.5 . .
C3 C4 C16 116.64(18) . .
C3 C4 C5 124.85(18) . .
C16 C4 C5 118.46(18) . .
C14 C5 C6 117.15(19) . .
C14 C5 C4 118.39(18) . .
C6 C5 C4 124.46(19) . .
O1 C6 C7 121.5(2) . .
O1 C6 C5 117.64(19) . .
C7 C6 C5 120.9(2) . .
C8 C7 C6 120.4(2) . .
C8 C7 H7 119.8 . .
C6 C7 H7 119.8 . .
C7 C8 C9 121.3(2) . .
C7 C8 H8 119.3 . .
C9 C8 H8 119.3 . .
C8 C9 C14 119.6(2) . .
C8 C9 C10 118.49(19) . .
C14 C9 C10 121.9(2) . .
O2 C10 C11 121.9(2) . .
O2 C10 C9 121.2(2) . .
C11 C10 C9 116.88(19) . .
C12 C11 C10 120.9(2) . .
C12 C11 H11 119.5 . .
C10 C11 H11 119.5 . .
C11 C12 C13 123.3(2) . .
C11 C12 H12 118.4 . .
C13 C12 H12 118.4 . .
C15 C13 C12 120.54(19) . .
C15 C13 C14 120.88(19) . .
C12 C13 C14 118.57(18) . .
C9 C14 C5 120.68(19) . .
C9 C14 C13 118.32(19) . .
C5 C14 C13 120.99(18) . .
C13 C15 C16 119.95(18) . .
C13 C15 C39 121.22(18) . .
C16 C15 C39 118.83(17) . .
C17 C16 C15 118.60(18) . .
C17 C16 C4 120.45(18) . .
C15 C16 C4 120.91(18) . .
C16 C17 C18 123.00(18) . .
C16 C17 H17 118.5 . .
C18 C17 H17 118.5 . .
C17 C18 C2 116.27(18) . .
C17 C18 C19 123.96(18) . .
C2 C18 C19 119.61(18) . .
C20 C19 C18 119.14(17) . .
C20 C19 C23 117.22(17) . .
C18 C19 C23 123.61(18) . .
C19 C20 C21 119.87(17) . .
C19 C20 C20 122.3(2) . 2_656
C21 C20 C20 117.8(2) . 2_656
C1 C21 C22 120.39(17) . 2_656
C1 C21 C20 120.84(18) . .
C22 C21 C20 118.77(17) 2_656 .
C23 C22 C21 122.55(18) . 2_656
C23 C22 H22 118.7 . .
C21 C22 H22 118.7 2_656 .
C22 C23 O3 123.29(18) . .
C22 C23 C19 120.76(18) . .
O3 C23 C19 115.87(17) . .
C29 C24 C25 120.33(19) . .
C29 C24 C1 119.49(18) . .
C25 C24 C1 119.97(19) . .
C26 C25 C24 118.8(2) . .
C26 C25 C30 120.1(2) . .
C24 C25 C30 120.98(19) . .
C25 C26 C27 121.9(2) . .
C25 C26 H26 119.0 . .
C27 C26 H26 119.0 . .
C28 C27 C26 118.0(2) . .
C28 C27 C31 120.9(2) . .
C26 C27 C31 121.1(2) . .
C27 C28 C29 121.9(2) . .
C27 C28 H28 119.1 . .
C29 C28 H28 119.1 . .
C28 C29 C24 119.0(2) . .
C28 C29 C32 120.2(2) . .
C24 C29 C32 120.85(19) . .
C25 C30 H30A 109.5 . .
C25 C30 H30B 109.5 . .
H30A C30 H30B 109.5 . .
C25 C30 H30C 109.5 . .
H30A C30 H30C 109.5 . .
H30B C30 H30C 109.5 . .
C27 C31 H31A 109.5 . .
C27 C31 H31B 109.5 . .
H31A C31 H31B 109.5 . .
C27 C31 H31C 109.5 . .
H31A C31 H31C 109.5 . .
H31B C31 H31C 109.5 . .
C29 C32 H32A 109.5 . .
C29 C32 H32B 109.5 . .
H32A C32 H32B 109.5 . .
C29 C32 H32C 109.5 . .
H32A C32 H32C 109.5 . .
H32B C32 H32C 109.5 . .
O1 C33 C34 105.7(4) . .
O1 C33 H33A 110.6 . .
C34 C33 H33A 110.6 . .
O1 C33 H33B 110.6 . .
C34 C33 H33B 110.6 . .
H33A C33 H33B 108.7 . .
C33 C34 C35 110.6(4) . .
C33 C34 H34A 109.5 . .
C35 C34 H34A 109.5 . .
C33 C34 H34B 109.5 . .
C35 C34 H34B 109.5 . .
H34A C34 H34B 108.1 . .
C36 C35 C34 115.4(4) . .
C36 C35 H35A 108.4 . .
C34 C35 H35A 108.4 . .
C36 C35 H35B 108.4 . .
C34 C35 H35B 108.4 . .
H35A C35 H35B 107.5 . .
C37 C36 C35 114.8(4) . .
C37 C36 H36A 108.6 . .
C35 C36 H36A 108.6 . .
C37 C36 H36B 108.6 . .
C35 C36 H36B 108.6 . .
H36A C36 H36B 107.5 . .
C36 C37 C38 111.8(6) . .
C36 C37 H37A 109.3 . .
C38 C37 H37A 109.3 . .
C36 C37 H37B 109.3 . .
C38 C37 H37B 109.3 . .
H37A C37 H37B 107.9 . .
C37 C38 H38A 109.5 . .
C37 C38 H38B 109.5 . .
H38A C38 H38B 109.5 . .
C37 C38 H38C 109.5 . .
H38A C38 H38C 109.5 . .
H38B C38 H38C 109.5 . .
O1 C33A C34A 102.6(6) . .
O1 C33A H33C 111.2 . .
C34A C33A H33C 111.2 . .
O1 C33A H33D 111.2 . .
C34A C33A H33D 111.2 . .
H33C C33A H33D 109.2 . .
C33A C34A C35A 111.3(6) . .
C33A C34A H34C 109.4 . .
C35A C34A H34C 109.4 . .
C33A C34A H34D 109.4 . .
C35A C34A H34D 109.4 . .
H34C C34A H34D 108.0 . .
C36A C35A C34A 109.0(6) . .
C36A C35A H35C 109.9 . .
C34A C35A H35C 109.9 . .
C36A C35A H35D 109.9 . .
C34A C35A H35D 109.9 . .
H35C C35A H35D 108.3 . .
C35A C36A C37A 111.0(6) . .
C35A C36A H36C 109.4 . .
C37A C36A H36C 109.4 . .
C35A C36A H36D 109.4 . .
C37A C36A H36D 109.4 . .
H36C C36A H36D 108.0 . .
C38A C37A C36A 117.5(11) . .
C38A C37A H37C 107.9 . .
C36A C37A H37C 107.9 . .
C38A C37A H37D 107.9 . .
C36A C37A H37D 107.9 . .
H37C C37A H37D 107.2 . .
C37A C38A H38D 109.5 . .
C37A C38A H38E 109.5 . .
H38D C38A H38E 109.5 . .
C37A C38A H38F 109.5 . .
H38D C38A H38F 109.5 . .
H38E C38A H38F 109.5 . .
C44 C39 C40 120.23(19) . .
C44 C39 C15 119.24(19) . .
C40 C39 C15 120.51(18) . .
C41 C40 C39 118.8(2) . .
C41 C40 C45 120.6(2) . .
C39 C40 C45 120.55(19) . .
C40 C41 C42 122.0(2) . .
C40 C41 H41 119.0 . .
C42 C41 H41 119.0 . .
C43 C42 C41 118.0(2) . .
C43 C42 C46 120.9(2) . .
C41 C42 C46 121.1(2) . .
C42 C43 C44 122.0(2) . .
C42 C43 H43 119.0 . .
C44 C43 H43 119.0 . .
C43 C44 C39 118.9(2) . .
C43 C44 C47 119.70(19) . .
C39 C44 C47 121.39(19) . .
C40 C45 H45A 109.5 . .
C40 C45 H45B 109.5 . .
H45A C45 H45B 109.5 . .
C40 C45 H45C 109.5 . .
H45A C45 H45C 109.5 . .
H45B C45 H45C 109.5 . .
C42 C46 H46A 109.5 . .
C42 C46 H46B 109.5 . .
H46A C46 H46B 109.5 . .
C42 C46 H46C 109.5 . .
H46A C46 H46C 109.5 . .
H46B C46 H46C 109.5 . .
C44 C47 H47A 109.5 . .
C44 C47 H47B 109.5 . .
H47A C47 H47B 109.5 . .
C44 C47 H47C 109.5 . .
H47A C47 H47C 109.5 . .
H47B C47 H47C 109.5 . .
O3 C48 C49 112.3(2) . .
O3 C48 H48A 109.1 . .
C49 C48 H48A 109.1 . .
O3 C48 H48B 109.1 . .
C49 C48 H48B 109.1 . .
H48A C48 H48B 107.9 . .
C48 C49 C50 111.8(2) . .
C48 C49 H49A 109.3 . .
C50 C49 H49A 109.3 . .
C48 C49 H49B 109.3 . .
C50 C49 H49B 109.3 . .
H49A C49 H49B 107.9 . .
C49 C50 C51 112.4(2) . .
C49 C50 H50A 109.1 . .
C51 C50 H50A 109.1 . .
C49 C50 H50B 109.1 . .
C51 C50 H50B 109.1 . .
H50A C50 H50B 107.9 . .
C52 C51 C50 114.1(2) . .
C52 C51 H51A 108.7 . .
C50 C51 H51A 108.7 . .
C52 C51 H51B 108.7 . .
C50 C51 H51B 108.7 . .
H51A C51 H51B 107.6 . .
C51 C52 C53 111.6(3) . .
C51 C52 H52A 109.3 . .
C53 C52 H52A 109.3 . .
C51 C52 H52B 109.3 . .
C53 C52 H52B 109.3 . .
H52A C52 H52B 108.0 . .
C52 C53 H53A 109.5 . .
C52 C53 H53B 109.5 . .
H53A C53 H53B 109.5 . .
C52 C53 H53C 109.5 . .
H53A C53 H53C 109.5 . .
H53B C53 H53C 109.5 . .
C75 C54 C55 119.99(18) 2_675 .
C75 C54 C77 120.12(17) 2_675 .
C55 C54 C77 119.88(17) . .
C56 C55 C54 119.28(18) . .
C56 C55 C71 120.12(18) . .
C54 C55 C71 120.60(18) . .
C57 C56 C55 123.12(18) . .
C57 C56 H56 118.4 . .
C55 C56 H56 118.4 . .
C56 C57 C69 116.71(18) . .
C56 C57 C58 124.21(18) . .
C69 C57 C58 118.92(18) . .
C67 C58 C59 117.91(18) . .
C67 C58 C57 118.48(18) . .
C59 C58 C57 123.61(18) . .
O4 C59 C60 122.41(19) . .
O4 C59 C58 116.76(18) . .
C60 C59 C58 120.81(19) . .
C61 C60 C59 119.91(19) . .
C61 C60 H60 120.0 . .
C59 C60 H60 120.0 . .
C60 C61 C62 121.38(19) . .
C60 C61 H61 119.3 . .
C62 C61 H61 119.3 . .
C61 C62 C67 119.39(18) . .
C61 C62 C63 118.69(18) . .
C67 C62 C63 121.87(18) . .
O5 C63 C64 122.05(19) . .
O5 C63 C62 121.6(2) . .
C64 C63 C62 116.31(18) . .
C65 C64 C63 121.38(19) . .
C65 C64 H64 119.3 . .
C63 C64 H64 119.3 . .
C64 C65 C66 123.31(19) . .
C64 C65 H65 118.3 . .
C66 C65 H65 118.3 . .
C68 C66 C65 120.93(18) . .
C68 C66 C67 120.91(18) . .
C65 C66 C67 118.13(18) . .
C62 C67 C58 120.37(18) . .
C62 C67 C66 118.97(18) . .
C58 C67 C66 120.61(18) . .
C66 C68 C69 120.04(18) . .
C66 C68 C92 121.67(18) . .
C69 C68 C92 118.29(17) . .
C70 C69 C57 120.32(18) . .
C70 C69 C68 119.39(18) . .
C57 C69 C68 120.24(18) . .
C69 C70 C71 122.93(18) . .
C69 C70 H70 118.5 . .
C71 C70 H70 118.5 . .
C70 C71 C55 116.02(17) . .
C70 C71 C72 124.56(18) . .
C55 C71 C72 119.29(17) . .
C76 C72 C71 119.08(17) . .
C76 C72 C73 117.17(17) . .
C71 C72 C73 123.73(17) . .
C74 C73 O6 122.72(18) . .
C74 C73 C72 121.33(18) . .
O6 C73 C72 115.91(17) . .
C73 C74 C75 122.19(18) . .
C73 C74 H74 118.9 . .
C75 C74 H74 118.9 . .
C54 C75 C74 120.07(18) 2_675 .
C54 C75 C76 120.81(18) 2_675 2_675
C74 C75 C76 119.11(17) . 2_675
C72 C76 C75 119.98(17) . 2_675
C72 C76 C76 122.3(2) . 2_675
C75 C76 C76 117.8(2) 2_675 2_675
C82 C77 C78 119.92(19) . .
C82 C77 C54 119.59(18) . .
C78 C77 C54 120.49(19) . .
C79 C78 C77 118.9(2) . .
C79 C78 C83 120.0(2) . .
C77 C78 C83 121.17(19) . .
C80 C79 C78 122.2(2) . .
C80 C79 H79 118.9 . .
C78 C79 H79 118.9 . .
C81 C80 C79 118.0(2) . .
C81 C80 C84 120.9(2) . .
C79 C80 C84 121.1(2) . .
C80 C81 C82 121.7(2) . .
C80 C81 H81 119.1 . .
C82 C81 H81 119.1 . .
C81 C82 C77 119.3(2) . .
C81 C82 C85 120.3(2) . .
C77 C82 C85 120.39(19) . .
C78 C83 H83A 109.5 . .
C78 C83 H83B 109.5 . .
H83A C83 H83B 109.5 . .
C78 C83 H83C 109.5 . .
H83A C83 H83C 109.5 . .
H83B C83 H83C 109.5 . .
C80 C84 H84A 109.5 . .
C80 C84 H84B 109.5 . .
H84A C84 H84B 109.5 . .
C80 C84 H84C 109.5 . .
H84A C84 H84C 109.5 . .
H84B C84 H84C 109.5 . .
C82 C85 H85A 109.5 . .
C82 C85 H85B 109.5 . .
H85A C85 H85B 109.5 . .
C82 C85 H85C 109.5 . .
H85A C85 H85C 109.5 . .
H85B C85 H85C 109.5 . .
O4 C86 C87 112.67(19) . .
O4 C86 H86A 109.1 . .
C87 C86 H86A 109.1 . .
O4 C86 H86B 109.1 . .
C87 C86 H86B 109.1 . .
H86A C86 H86B 107.8 . .
C86 C87 C88 110.15(19) . .
C86 C87 H87A 109.6 . .
C88 C87 H87A 109.6 . .
C86 C87 H87B 109.6 . .
C88 C87 H87B 109.6 . .
H87A C87 H87B 108.1 . .
C89 C88 C87 113.6(2) . .
C89 C88 H88A 108.8 . .
C87 C88 H88A 108.8 . .
C89 C88 H88B 108.8 . .
C87 C88 H88B 108.8 . .
H88A C88 H88B 107.7 . .
C88 C89 C90 112.8(2) . .
C88 C89 H89A 109.0 . .
C90 C89 H89A 109.0 . .
C88 C89 H89B 109.0 . .
C90 C89 H89B 109.0 . .
H89A C89 H89B 107.8 . .
C91 C90 C89 113.6(2) . .
C91 C90 H90A 108.9 . .
C89 C90 H90A 108.9 . .
C91 C90 H90B 108.9 . .
C89 C90 H90B 108.9 . .
H90A C90 H90B 107.7 . .
C90 C91 H91A 109.5 . .
C90 C91 H91B 109.5 . .
H91A C91 H91B 109.5 . .
C90 C91 H91C 109.5 . .
H91A C91 H91C 109.5 . .
H91B C91 H91C 109.5 . .
C97 C92 C93 119.99(19) . .
C97 C92 C68 119.33(18) . .
C93 C92 C68 120.63(18) . .
C94 C93 C92 118.5(2) . .
C94 C93 C98 120.5(2) . .
C92 C93 C98 121.0(2) . .
C95 C94 C93 122.3(2) . .
C95 C94 H94 118.9 . .
C93 C94 H94 118.9 . .
C96 C95 C94 118.0(2) . .
C96 C95 C99 120.3(2) . .
C94 C95 C99 121.6(2) . .
C95 C96 C97 121.7(2) . .
C95 C96 H96 119.1 . .
C97 C96 H96 119.1 . .
C96 C97 C92 119.4(2) . .
C96 C97 C100 119.6(2) . .
C92 C97 C100 120.94(19) . .
C93 C98 H98A 109.5 . .
C93 C98 H98B 109.5 . .
H98A C98 H98B 109.5 . .
C93 C98 H98C 109.5 . .
H98A C98 H98C 109.5 . .
H98B C98 H98C 109.5 . .
C95 C99 H99A 109.5 . .
C95 C99 H99B 109.5 . .
H99A C99 H99B 109.5 . .
C95 C99 H99C 109.5 . .
H99A C99 H99C 109.5 . .
H99B C99 H99C 109.5 . .
C97 C100 H10A 109.5 . .
C97 C100 H10B 109.5 . .
H10A C100 H10B 109.5 . .
C97 C100 H10C 109.5 . .
H10A C100 H10C 109.5 . .
H10B C100 H10C 109.5 . .
O6 C101 C102 112.6(2) . .
O6 C101 H10D 109.1 . .
C102 C101 H10D 109.1 . .
O6 C101 H10E 109.1 . .
C102 C101 H10E 109.1 . .
H10D C101 H10E 107.8 . .
C101 C102 C103 110.5(2) . .
C101 C102 H10F 109.6 . .
C103 C102 H10F 109.6 . .
C101 C102 H10G 109.6 . .
C103 C102 H10G 109.6 . .
H10F C102 H10G 108.1 . .
C104 C103 C102 113.4(2) . .
C104 C103 H10H 108.9 . .
C102 C103 H10H 108.9 . .
C104 C103 H10I 108.9 . .
C102 C103 H10I 108.9 . .
H10H C103 H10I 107.7 . .
C103 C104 C105 114.9(3) . .
C103 C104 H10J 108.6 . .
C105 C104 H10J 108.6 . .
C103 C104 H10K 108.6 . .
C105 C104 H10K 108.6 . .
H10J C104 H10K 107.5 . .
C106 C105 C104 114.6(3) . .
C106 C105 H10L 108.6 . .
C104 C105 H10L 108.6 . .
C106 C105 H10M 108.6 . .
C104 C105 H10M 108.6 . .
H10L C105 H10M 107.6 . .
C105 C106 H10N 109.5 . .
C105 C106 H10O 109.5 . .
H10N C106 H10O 109.5 . .
C105 C106 H10P 109.5 . .
H10N C106 H10P 109.5 . .
H10O C106 H10P 109.5 . .
Cl3 C107 Cl1 110.27(16) . .
Cl3 C107 Cl2 112.12(16) . .
Cl1 C107 Cl2 110.96(15) . .
Cl3 C107 H107 107.8 . .
Cl1 C107 H107 107.8 . .
Cl2 C107 H107 107.8 . .
Cl4 C108 Cl5 110.86(17) . .
Cl4 C108 Cl6 109.07(15) . .
Cl5 C108 Cl6 111.29(16) . .
Cl4 C108 H108 108.5 . .
Cl5 C108 H108 108.5 . .
Cl6 C108 H108 108.5 . .
C6 O1 C33 112.4(3) . .
C6 O1 C33A 127.5(4) . .
C23 O3 C48 118.88(16) . .
C59 O4 C86 120.09(16) . .
C73 O6 C101 119.97(16) . .

loop_
_geom_bond_atom_site_label_1
_geom_bond_atom_site_label_2
_geom_bond_distance
_geom_bond_site_symmetry_2
C1 C21 1.396(3) .
C1 C2 1.417(3) .
C1 C24 1.497(3) .
C2 C3 1.417(3) .
C2 C18 1.436(3) .
C3 C4 1.383(3) .
C3 H3 0.9500 .
C4 C16 1.444(3) .
C4 C5 1.470(3) .
C5 C14 1.422(3) .
C5 C6 1.434(3) .
C6 O1 1.350(3) .
C6 C7 1.392(3) .
C7 C8 1.376(4) .
C7 H7 0.9500 .
C8 C9 1.383(3) .
C8 H8 0.9500 .
C9 C14 1.416(3) .
C9 C10 1.483(3) .
C10 O2 1.239(3) .
C10 C11 1.448(3) .
C11 C12 1.351(3) .
C11 H11 0.9500 .
C12 C13 1.449(3) .
C12 H12 0.9500 .
C13 C15 1.372(3) .
C13 C14 1.453(3) .
C15 C16 1.443(3) .
C15 C39 1.501(3) .
C16 C17 1.392(3) .
C17 C18 1.406(3) .
C17 H17 0.9500 .
C18 C19 1.441(3) .
C19 C20 1.407(3) .
C19 C23 1.454(3) .
C20 C21 1.441(3) .
C20 C20 1.444(4) 2_656
C21 C22 1.420(3) 2_656
C22 C23 1.360(3) .
C22 C21 1.420(3) 2_656
C22 H22 0.9500 .
C23 O3 1.364(2) .
C24 C29 1.398(3) .
C24 C25 1.403(3) .
C25 C26 1.392(3) .
C25 C30 1.510(3) .
C26 C27 1.395(3) .
C26 H26 0.9500 .
C27 C28 1.388(3) .
C27 C31 1.513(3) .
C28 C29 1.396(3) .
C28 H28 0.9500 .
C29 C32 1.504(3) .
C30 H30A 0.9800 .
C30 H30B 0.9800 .
C30 H30C 0.9800 .
C31 H31A 0.9800 .
C31 H31B 0.9800 .
C31 H31C 0.9800 .
C32 H32A 0.9800 .
C32 H32B 0.9800 .
C32 H32C 0.9800 .
C33 O1 1.455(7) .
C33 C34 1.501(8) .
C33 H33A 0.9900 .
C33 H33B 0.9900 .
C34 C35 1.550(5) .
C34 H34A 0.9900 .
C34 H34B 0.9900 .
C35 C36 1.531(7) .
C35 H35A 0.9900 .
C35 H35B 0.9900 .
C36 C37 1.514(6) .
C36 H36A 0.9900 .
C36 H36B 0.9900 .
C37 C38 1.544(11) .
C37 H37A 0.9900 .
C37 H37B 0.9900 .
C38 H38A 0.9800 .
C38 H38B 0.9800 .
C38 H38C 0.9800 .
C33A O1 1.515(10) .
C33A C34A 1.520(13) .
C33A H33C 0.9900 .
C33A H33D 0.9900 .
C34A C35A 1.594(10) .
C34A H34C 0.9900 .
C34A H34D 0.9900 .
C35A C36A 1.497(10) .
C35A H35C 0.9900 .
C35A H35D 0.9900 .
C36A C37A 1.551(9) .
C36A H36C 0.9900 .
C36A H36D 0.9900 .
C37A C38A 1.50(2) .
C37A H37C 0.9900 .
C37A H37D 0.9900 .
C38A H38D 0.9800 .
C38A H38E 0.9800 .
C38A H38F 0.9800 .
C39 C44 1.401(3) .
C39 C40 1.404(3) .
C40 C41 1.391(3) .
C40 C45 1.507(3) .
C41 C42 1.395(3) .
C41 H41 0.9500 .
C42 C43 1.386(3) .
C42 C46 1.511(3) .
C43 C44 1.396(3) .
C43 H43 0.9500 .
C44 C47 1.501(3) .
C45 H45A 0.9800 .
C45 H45B 0.9800 .
C45 H45C 0.9800 .
C46 H46A 0.9800 .
C46 H46B 0.9800 .
C46 H46C 0.9800 .
C47 H47A 0.9800 .
C47 H47B 0.9800 .
C47 H47C 0.9800 .
C48 O3 1.440(2) .
C48 C49 1.514(3) .
C48 H48A 0.9900 .
C48 H48B 0.9900 .
C49 C50 1.525(3) .
C49 H49A 0.9900 .
C49 H49B 0.9900 .
C50 C51 1.530(4) .
C50 H50A 0.9900 .
C50 H50B 0.9900 .
C51 C52 1.519(4) .
C51 H51A 0.9900 .
C51 H51B 0.9900 .
C52 C53 1.526(4) .
C52 H52A 0.9900 .
C52 H52B 0.9900 .
C53 H53A 0.9800 .
C53 H53B 0.9800 .
C53 H53C 0.9800 .
C54 C75 1.392(3) 2_675
C54 C55 1.416(3) .
C54 C77 1.499(3) .
C55 C56 1.411(3) .
C55 C71 1.432(3) .
C56 C57 1.383(3) .
C56 H56 0.9500 .
C57 C69 1.439(3) .
C57 C58 1.466(3) .
C58 C67 1.418(3) .
C58 C59 1.422(3) .
C59 O4 1.356(3) .
C59 C60 1.399(3) .
C60 C61 1.380(3) .
C60 H60 0.9500 .
C61 C62 1.390(3) .
C61 H61 0.9500 .
C62 C67 1.416(3) .
C62 C63 1.482(3) .
C63 O5 1.235(3) .
C63 C64 1.457(3) .
C64 C65 1.349(3) .
C64 H64 0.9500 .
C65 C66 1.447(3) .
C65 H65 0.9500 .
C66 C68 1.372(3) .
C66 C67 1.454(3) .
C68 C69 1.450(3) .
C68 C92 1.504(3) .
C69 C70 1.391(3) .
C70 C71 1.415(3) .
C70 H70 0.9500 .
C71 C72 1.446(3) .
C72 C76 1.419(3) .
C72 C73 1.449(3) .
C73 C74 1.358(3) .
C73 O6 1.361(2) .
C74 C75 1.426(3) .
C74 H74 0.9500 .
C75 C54 1.392(3) 2_675
C75 C76 1.440(3) 2_675
C76 C75 1.440(3) 2_675
C76 C76 1.443(4) 2_675
C77 C82 1.401(3) .
C77 C78 1.404(3) .
C78 C79 1.395(3) .
C78 C83 1.509(3) .
C79 C80 1.390(3) .
C79 H79 0.9500 .
C80 C81 1.390(3) .
C80 C84 1.513(3) .
C81 C82 1.397(3) .
C81 H81 0.9500 .
C82 C85 1.508(3) .
C83 H83A 0.9800 .
C83 H83B 0.9800 .
C83 H83C 0.9800 .
C84 H84A 0.9800 .
C84 H84B 0.9800 .
C84 H84C 0.9800 .
C85 H85A 0.9800 .
C85 H85B 0.9800 .
C85 H85C 0.9800 .
C86 O4 1.441(2) .
C86 C87 1.512(3) .
C86 H86A 0.9900 .
C86 H86B 0.9900 .
C87 C88 1.528(3) .
C87 H87A 0.9900 .
C87 H87B 0.9900 .
C88 C89 1.521(3) .
C88 H88A 0.9900 .
C88 H88B 0.9900 .
C89 C90 1.530(3) .
C89 H89A 0.9900 .
C89 H89B 0.9900 .
C90 C91 1.507(4) .
C90 H90A 0.9900 .
C90 H90B 0.9900 .
C91 H91A 0.9800 .
C91 H91B 0.9800 .
C91 H91C 0.9800 .
C92 C97 1.397(3) .
C92 C93 1.408(3) .
C93 C94 1.392(3) .
C93 C98 1.504(3) .
C94 C95 1.388(3) .
C94 H94 0.9500 .
C95 C96 1.387(3) .
C95 C99 1.510(3) .
C96 C97 1.392(3) .
C96 H96 0.9500 .
C97 C100 1.504(3) .
C98 H98A 0.9800 .
C98 H98B 0.9800 .
C98 H98C 0.9800 .
C99 H99A 0.9800 .
C99 H99B 0.9800 .
C99 H99C 0.9800 .
C100 H10A 0.9800 .
C100 H10B 0.9800 .
C100 H10C 0.9800 .
C101 O6 1.440(2) .
C101 C102 1.513(4) .
C101 H10D 0.9900 .
C101 H10E 0.9900 .
C102 C103 1.543(3) .
C102 H10F 0.9900 .
C102 H10G 0.9900 .
C103 C104 1.504(5) .
C103 H10H 0.9900 .
C103 H10I 0.9900 .
C104 C105 1.526(4) .
C104 H10J 0.9900 .
C104 H10K 0.9900 .
C105 C106 1.461(5) .
C105 H10L 0.9900 .
C105 H10M 0.9900 .
C106 H10N 0.9800 .
C106 H10O 0.9800 .
C106 H10P 0.9800 .
C107 Cl3 1.745(3) .
C107 Cl1 1.751(3) .
C107 Cl2 1.754(3) .
C107 H107 1.0000 .
C108 Cl4 1.753(3) .
C108 Cl5 1.754(3) .
C108 Cl6 1.759(3) .
C108 H108 1.0000 .

loop_
_geom_torsion_atom_site_label_1
_geom_torsion_atom_site_label_2
_geom_torsion_atom_site_label_3
_geom_torsion_atom_site_label_4
_geom_torsion
_geom_torsion_site_symmetry_1
_geom_torsion_site_symmetry_4
C21 C1 C2 C3 -175.95(19) . .
C24 C1 C2 C3 1.5(3) . .
C21 C1 C2 C18 1.9(3) . .
C24 C1 C2 C18 179.42(18) . .
C1 C2 C3 C4 173.1(2) . .
C18 C2 C3 C4 -4.8(3) . .
C2 C3 C4 C16 -2.7(3) . .
C2 C3 C4 C5 -179.9(2) . .
C3 C4 C5 C14 169.8(2) . .
C16 C4 C5 C14 -7.3(3) . .
C3 C4 C5 C6 -10.0(3) . .
C16 C4 C5 C6 172.9(2) . .
C14 C5 C6 O1 178.0(2) . .
C4 C5 C6 O1 -2.2(3) . .
C14 C5 C6 C7 -1.5(3) . .
C4 C5 C6 C7 178.3(2) . .
O1 C6 C7 C8 179.9(2) . .
C5 C6 C7 C8 -0.6(4) . .
C6 C7 C8 C9 2.2(4) . .
C7 C8 C9 C14 -1.4(3) . .
C7 C8 C9 C10 177.6(2) . .
C8 C9 C10 O2 -1.6(3) . .
C14 C9 C10 O2 177.4(2) . .
C8 C9 C10 C11 179.6(2) . .
C14 C9 C10 C11 -1.4(3) . .
O2 C10 C11 C12 -176.2(2) . .
C9 C10 C11 C12 2.7(3) . .
C10 C11 C12 C13 -1.6(4) . .
C11 C12 C13 C15 178.2(2) . .
C11 C12 C13 C14 -0.8(3) . .
C8 C9 C14 C5 -0.8(3) . .
C10 C9 C14 C5 -179.8(2) . .
C8 C9 C14 C13 178.1(2) . .
C10 C9 C14 C13 -0.8(3) . .
C6 C5 C14 C9 2.2(3) . .
C4 C5 C14 C9 -177.58(19) . .
C6 C5 C14 C13 -176.7(2) . .
C4 C5 C14 C13 3.5(3) . .
C15 C13 C14 C9 -177.1(2) . .
C12 C13 C14 C9 2.0(3) . .
C15 C13 C14 C5 1.9(3) . .
C12 C13 C14 C5 -179.07(19) . .
C12 C13 C15 C16 177.75(19) . .
C14 C13 C15 C16 -3.2(3) . .
C12 C13 C15 C39 -3.1(3) . .
C14 C13 C15 C39 175.95(18) . .
C13 C15 C16 C17 -178.44(19) . .
C39 C15 C16 C17 2.4(3) . .
C13 C15 C16 C4 -0.9(3) . .
C39 C15 C16 C4 179.92(18) . .
C3 C4 C16 C17 6.3(3) . .
C5 C4 C16 C17 -176.31(19) . .
C3 C4 C16 C15 -171.23(19) . .
C5 C4 C16 C15 6.2(3) . .
C15 C16 C17 C18 175.06(19) . .
C4 C16 C17 C18 -2.5(3) . .
C16 C17 C18 C2 -4.8(3) . .
C16 C17 C18 C19 179.7(2) . .
C3 C2 C18 C17 8.4(3) . .
C1 C2 C18 C17 -169.52(19) . .
C3 C2 C18 C19 -175.97(19) . .
C1 C2 C18 C19 6.1(3) . .
C17 C18 C19 C20 165.86(19) . .
C2 C18 C19 C20 -9.4(3) . .
C17 C18 C19 C23 -15.9(3) . .
C2 C18 C19 C23 168.82(19) . .
C18 C19 C20 C21 4.8(3) . .
C23 C19 C20 C21 -173.59(18) . .
C18 C19 C20 C20 -175.6(2) . 2_656
C23 C19 C20 C20 6.0(3) . 2_656
C2 C1 C21 C22 172.18(19) . 2_656
C24 C1 C21 C22 -5.4(3) . 2_656
C2 C1 C21 C20 -6.7(3) . .
C24 C1 C21 C20 175.71(18) . .
C19 C20 C21 C1 3.3(3) . .
C20 C20 C21 C1 -176.3(2) 2_656 .
C19 C20 C21 C22 -175.59(19) . 2_656
C20 C20 C21 C22 4.8(3) 2_656 2_656
C21 C22 C23 O3 -172.40(19) 2_656 .
C21 C22 C23 C19 4.1(3) 2_656 .
C20 C19 C23 C22 -8.3(3) . .
C18 C19 C23 C22 173.4(2) . .
C20 C19 C23 O3 168.47(18) . .
C18 C19 C23 O3 -9.8(3) . .
C21 C1 C24 C29 -81.6(2) . .
C2 C1 C24 C29 100.9(2) . .
C21 C1 C24 C25 93.2(2) . .
C2 C1 C24 C25 -84.3(3) . .
C29 C24 C25 C26 2.3(3) . .
C1 C24 C25 C26 -172.46(19) . .
C29 C24 C25 C30 -179.5(2) . .
C1 C24 C25 C30 5.8(3) . .
C24 C25 C26 C27 -0.9(4) . .
C30 C25 C26 C27 -179.2(2) . .
C25 C26 C27 C28 -0.3(4) . .
C25 C26 C27 C31 -179.7(3) . .
C26 C27 C28 C29 0.3(4) . .
C31 C27 C28 C29 179.7(2) . .
C27 C28 C29 C24 1.0(3) . .
C27 C28 C29 C32 179.6(2) . .
C25 C24 C29 C28 -2.3(3) . .
C1 C24 C29 C28 172.45(19) . .
C25 C24 C29 C32 179.1(2) . .
C1 C24 C29 C32 -6.1(3) . .
O1 C33 C34 C35 -167.8(4) . .
C33 C34 C35 C36 -54.7(6) . .
C34 C35 C36 C37 -167.7(4) . .
C35 C36 C37 C38 -65.6(8) . .
O1 C33A C34A C35A 177.3(6) . .
C33A C34A C35A C36A -83.4(8) . .
C34A C35A C36A C37A -176.1(6) . .
C35A C36A C37A C38A -62.5(15) . .
C13 C15 C39 C44 -95.3(2) . .
C16 C15 C39 C44 83.9(2) . .
C13 C15 C39 C40 85.8(3) . .
C16 C15 C39 C40 -95.0(2) . .
C44 C39 C40 C41 1.9(3) . .
C15 C39 C40 C41 -179.19(19) . .
C44 C39 C40 C45 -178.3(2) . .
C15 C39 C40 C45 0.5(3) . .
C39 C40 C41 C42 -0.2(3) . .
C45 C40 C41 C42 -179.9(2) . .
C40 C41 C42 C43 -1.3(3) . .
C40 C41 C42 C46 178.6(2) . .
C41 C42 C43 C44 1.1(3) . .
C46 C42 C43 C44 -178.8(2) . .
C42 C43 C44 C39 0.6(3) . .
C42 C43 C44 C47 -178.6(2) . .
C40 C39 C44 C43 -2.1(3) . .
C15 C39 C44 C43 178.99(18) . .
C40 C39 C44 C47 177.1(2) . .
C15 C39 C44 C47 -1.8(3) . .
O3 C48 C49 C50 179.17(19) . .
C48 C49 C50 C51 -173.4(2) . .
C49 C50 C51 C52 -174.4(2) . .
C50 C51 C52 C53 -174.5(3) . .
C75 C54 C55 C56 -178.92(19) 2_675 .
C77 C54 C55 C56 2.5(3) . .
C75 C54 C55 C71 1.8(3) 2_675 .
C77 C54 C55 C71 -176.81(18) . .
C54 C55 C56 C57 -174.54(19) . .
C71 C55 C56 C57 4.8(3) . .
C55 C56 C57 C69 3.4(3) . .
C55 C56 C57 C58 178.9(2) . .
C56 C57 C58 C67 -165.0(2) . .
C69 C57 C58 C67 10.4(3) . .
C56 C57 C58 C59 14.7(3) . .
C69 C57 C58 C59 -169.94(19) . .
C67 C58 C59 O4 -173.61(19) . .
C57 C58 C59 O4 6.7(3) . .
C67 C58 C59 C60 5.1(3) . .
C57 C58 C59 C60 -174.6(2) . .
O4 C59 C60 C61 176.8(2) . .
C58 C59 C60 C61 -1.8(3) . .
C59 C60 C61 C62 -2.0(3) . .
C60 C61 C62 C67 2.3(3) . .
C60 C61 C62 C63 -175.4(2) . .
C61 C62 C63 O5 -1.1(3) . .
C67 C62 C63 O5 -178.7(2) . .
C61 C62 C63 C64 176.8(2) . .
C67 C62 C63 C64 -0.8(3) . .
O5 C63 C64 C65 177.2(2) . .
C62 C63 C64 C65 -0.7(3) . .
C63 C64 C65 C66 1.6(3) . .
C64 C65 C66 C68 -178.9(2) . .
C64 C65 C66 C67 -0.9(3) . .
C61 C62 C67 C58 1.2(3) . .
C63 C62 C67 C58 178.74(19) . .
C61 C62 C67 C66 -176.17(19) . .
C63 C62 C67 C66 1.4(3) . .
C59 C58 C67 C62 -4.7(3) . .
C57 C58 C67 C62 175.00(18) . .
C59 C58 C67 C66 172.57(19) . .
C57 C58 C67 C66 -7.7(3) . .
C68 C66 C67 C62 177.45(19) . .
C65 C66 C67 C62 -0.6(3) . .
C68 C66 C67 C58 0.1(3) . .
C65 C66 C67 C58 -177.89(19) . .
C65 C66 C68 C69 -177.26(19) . .
C67 C66 C68 C69 4.8(3) . .
C65 C66 C68 C92 3.3(3) . .
C67 C66 C68 C92 -174.68(18) . .
C56 C57 C69 C70 -7.5(3) . .
C58 C57 C69 C70 176.84(19) . .
C56 C57 C69 C68 169.96(19) . .
C58 C57 C69 C68 -5.7(3) . .
C66 C68 C69 C70 175.58(19) . .
C92 C68 C69 C70 -4.9(3) . .
C66 C68 C69 C57 -1.9(3) . .
C92 C68 C69 C57 177.57(18) . .
C57 C69 C70 C71 3.4(3) . .
C68 C69 C70 C71 -174.05(19) . .
C69 C70 C71 C55 4.7(3) . .
C69 C70 C71 C72 -179.40(19) . .
C56 C55 C71 C70 -8.7(3) . .
C54 C55 C71 C70 170.62(19) . .
C56 C55 C71 C72 175.18(19) . .
C54 C55 C71 C72 -5.5(3) . .
C70 C71 C72 C76 -170.30(19) . .
C55 C71 C72 C76 5.5(3) . .
C70 C71 C72 C73 11.4(3) . .
C55 C71 C72 C73 -172.84(19) . .
C76 C72 C73 C74 4.4(3) . .
C71 C72 C73 C74 -177.3(2) . .
C76 C72 C73 O6 -173.55(18) . .
C71 C72 C73 O6 4.8(3) . .
O6 C73 C74 C75 175.98(19) . .
C72 C73 C74 C75 -1.8(3) . .
C73 C74 C75 C54 178.9(2) . 2_675
C73 C74 C75 C76 -1.8(3) . 2_675
C71 C72 C76 C75 -1.8(3) . 2_675
C73 C72 C76 C75 176.59(18) . 2_675
C71 C72 C76 C76 178.1(2) . 2_675
C73 C72 C76 C76 -3.5(3) . 2_675
C75 C54 C77 C82 84.7(3) 2_675 .
C55 C54 C77 C82 -96.7(2) . .
C75 C54 C77 C78 -94.9(2) 2_675 .
C55 C54 C77 C78 83.7(3) . .
C82 C77 C78 C79 -1.1(3) . .
C54 C77 C78 C79 178.50(19) . .
C82 C77 C78 C83 178.7(2) . .
C54 C77 C78 C83 -1.6(3) . .
C77 C78 C79 C80 0.4(3) . .
C83 C78 C79 C80 -179.5(2) . .
C78 C79 C80 C81 0.1(4) . .
C78 C79 C80 C84 179.8(2) . .
C79 C80 C81 C82 0.1(4) . .
C84 C80 C81 C82 -179.6(2) . .
C80 C81 C82 C77 -0.8(3) . .
C80 C81 C82 C85 179.7(2) . .
C78 C77 C82 C81 1.4(3) . .
C54 C77 C82 C81 -178.28(19) . .
C78 C77 C82 C85 -179.2(2) . .
C54 C77 C82 C85 1.2(3) . .
O4 C86 C87 C88 -177.70(18) . .
C86 C87 C88 C89 173.3(2) . .
C87 C88 C89 C90 -168.8(2) . .
C88 C89 C90 C91 -64.6(3) . .
C66 C68 C92 C97 94.3(2) . .
C69 C68 C92 C97 -85.1(2) . .
C66 C68 C92 C93 -88.3(3) . .
C69 C68 C92 C93 92.2(2) . .
C97 C92 C93 C94 0.3(3) . .
C68 C92 C93 C94 -177.1(2) . .
C97 C92 C93 C98 -180.0(2) . .
C68 C92 C93 C98 2.7(3) . .
C92 C93 C94 C95 -0.4(4) . .
C98 C93 C94 C95 179.8(2) . .
C93 C94 C95 C96 0.0(4) . .
C93 C94 C95 C99 178.1(3) . .
C94 C95 C96 C97 0.5(4) . .
C99 C95 C96 C97 -177.7(3) . .
C95 C96 C97 C92 -0.6(3) . .
C95 C96 C97 C100 178.0(2) . .
C93 C92 C97 C96 0.2(3) . .
C68 C92 C97 C96 177.60(18) . .
C93 C92 C97 C100 -178.4(2) . .
C68 C92 C97 C100 -1.0(3) . .
O6 C101 C102 C103 -173.3(2) . .
C101 C102 C103 C104 -73.5(3) . .
C102 C103 C104 C105 178.4(3) . .
C103 C104 C105 C106 -68.3(6) . .
C7 C6 O1 C33 -9.1(4) . .
C5 C6 O1 C33 171.4(3) . .
C7 C6 O1 C33A 9.1(6) . .
C5 C6 O1 C33A -170.4(5) . .
C34 C33 O1 C6 -170.0(3) . .
C34A C33A O1 C6 -96.4(7) . .
C22 C23 O3 C48 1.4(3) . .
C19 C23 O3 C48 -175.35(19) . .
C49 C48 O3 C23 -79.1(2) . .
C60 C59 O4 C86 2.0(3) . .
C58 C59 O4 C86 -179.37(19) . .
C87 C86 O4 C59 78.3(2) . .
C74 C73 O6 C101 9.1(3) . .
C72 C73 O6 C101 -173.02(19) . .
C102 C101 O6 C73 -88.6(2) . .
